data_7234472
loop_
_publ_author_name
'Junwei Yang'
'Moyun Chen'
'Ji Ma'
'Wei Huang'
'Haoyun Zhu'
'Yuli Huang'
'Weizhi Wang'

_publ_section_title
;
 Boronate ester post-functionalization of PPEs: versatile building blocks
 for poly(2,2'-(1-(4-(1,2-di(thiophen-2-yl)vinyl)phenyl)-2-
 (2,5-dioctylphenyl)ethene-1,2-diyl)dithiophene) and application in field
 effect transistors
;
_journal_name_full 'Journal of Materials Chemistry C'
_journal_page_first 10074
_journal_page_last 10078
_journal_paper_doi 10.1039/C5TC02298C
_journal_volume 3
_journal_year 2015
_chemical_formula_sum 'C22 H14'
_chemical_formula_weight 278.33
_space_group_IT_number 2
_space_group_name_Hall '-P 1'
_space_group_name_H-M_alt 'P -1'
_symmetry_cell_setting triclinic
_symmetry_space_group_name_H-M 'P -1'
_atom_sites_solution_hydrogens geom
_atom_sites_solution_primary direct
_atom_sites_solution_secondary difmap
_cell_angle_alpha 90.34
_cell_angle_beta 94.20
_cell_angle_gamma 103.93
_cell_formula_units_Z 2
_cell_length_a 6.055(3)
_cell_length_b 9.804(4)
_cell_length_c 13.814(2)
_cell_measurement_reflns_used 660
_cell_measurement_temperature 293(2)
_cell_measurement_theta_max 23.16
_cell_measurement_theta_min 2.96
_cell_volume 793.6(5)
_computing_cell_refinement 'Bruker SAINT'
_computing_data_collection 'Bruker APEX2'
_computing_data_reduction 'Bruker SAINT'
_computing_molecular_graphics 'Bruker SHELXTL'
_computing_publication_material 'Bruker SHELXTL'
_computing_structure_refinement 'SHELXL-97 (Sheldrick, 2008)'
_computing_structure_solution 'SHELXS-97 (Sheldrick, 2008)'
_diffrn_ambient_temperature 293(2)
_diffrn_measured_fraction_theta_full 0.987
_diffrn_measured_fraction_theta_max 0.987
_diffrn_measurement_device_type 'Bruker APEX-II CCD'
_diffrn_measurement_method '\f and \w scans'
_diffrn_radiation_monochromator graphite
_diffrn_radiation_source 'fine-focus sealed tube'
_diffrn_radiation_type MoK\a
_diffrn_radiation_wavelength 0.71073
_diffrn_reflns_av_R_equivalents 0.0208
_diffrn_reflns_av_sigmaI/netI 0.0438
_diffrn_reflns_limit_h_max 7
_diffrn_reflns_limit_h_min -7
_diffrn_reflns_limit_k_max 11
_diffrn_reflns_limit_k_min -9
_diffrn_reflns_limit_l_max 13
_diffrn_reflns_limit_l_min -16
_diffrn_reflns_number 4003
_diffrn_reflns_theta_full 25.00
_diffrn_reflns_theta_max 25.00
_diffrn_reflns_theta_min 2.14
_exptl_absorpt_coefficient_mu 0.066
_exptl_absorpt_correction_T_max 0.9889
_exptl_absorpt_correction_T_min 0.9831
_exptl_absorpt_correction_type multi-scan
_exptl_absorpt_process_details SADABS
_exptl_crystal_colour colourless
_exptl_crystal_density_diffrn 1.165
_exptl_crystal_density_method 'not measured'
_exptl_crystal_description block
_exptl_crystal_F_000 292
_exptl_crystal_size_max 0.26
_exptl_crystal_size_mid 0.21
_exptl_crystal_size_min 0.17
_refine_diff_density_max 0.111
_refine_diff_density_min -0.121
_refine_diff_density_rms 0.029
_refine_ls_extinction_method none
_refine_ls_goodness_of_fit_ref 1.015
_refine_ls_hydrogen_treatment constr
_refine_ls_matrix_type full
_refine_ls_number_parameters 199
_refine_ls_number_reflns 2761
_refine_ls_number_restraints 0
_refine_ls_restrained_S_all 1.015
_refine_ls_R_factor_all 0.1232
_refine_ls_R_factor_gt 0.0494
_refine_ls_shift/su_max 0.000
_refine_ls_shift/su_mean 0.000
_refine_ls_structure_factor_coef Fsqd
_refine_ls_weighting_details 'calc w=1/[\s^2^(Fo^2^)+(0.0365P)^2^+0.0000P] where P=(Fo^2^+2Fc^2^)/3'
_refine_ls_weighting_scheme calc
_refine_ls_wR_factor_gt 0.0931
_refine_ls_wR_factor_ref 0.1090
_reflns_number_gt 1239
_reflns_number_total 2761
_reflns_threshold_expression >2sigma(I)
_cod_data_source_file J-Mater-Chem-C-2015-3-10074.cif
_cod_data_source_block a
_cod_depositor_comments
;
The following automatic conversions were performed:

data item '_exptl_absorpt_correction_type' value 'Multi-scan' was
changed to 'multi-scan' in accordance with the built-in table derived
from the CIF Core dictionary named 'cif_core.dic' version 2.4.5 last
updated on 2014-11-21.

data item '_symmetry_cell_setting' value 'Triclinic' was changed to
'triclinic' in accordance with the built-in table derived from the
CIF Core dictionary named 'cif_core.dic' version 2.4.5 last updated
on 2014-11-21.

Automatic conversion script
Id: cif_fix_values 6909 2019-04-08 15:41:33Z antanas 
;
_cod_original_cell_volume 793.5(5)
_cod_original_sg_symbol_H-M 'P-1   '
_cod_database_code 7234472

loop_
_symmetry_equiv_pos_as_xyz
'x, y, z'
'-x, -y, -z'

loop_
_atom_site_label
_atom_site_type_symbol
_atom_site_fract_x
_atom_site_fract_y
_atom_site_fract_z
_atom_site_U_iso_or_equiv
_atom_site_adp_type
_atom_site_occupancy
_atom_site_symmetry_multiplicity
_atom_site_calc_flag
_atom_site_refinement_flags
_atom_site_disorder_assembly
_atom_site_disorder_group
C1 C 0.5056(4) 0.7534(2) 0.13391(17) 0.0719(7) Uani 1 1 d . . .
H1 H 0.3518 0.7213 0.1135 0.086 Uiso 1 1 calc R . .
C2 C 0.6616(5) 0.8105(2) 0.06791(16) 0.0841(8) Uani 1 1 d . . .
H2 H 0.6124 0.8171 0.0031 0.101 Uiso 1 1 calc R . .
C3 C 0.8891(5) 0.8577(2) 0.09787(19) 0.0812(8) Uani 1 1 d . . .
H3 H 0.9937 0.8950 0.0532 0.097 Uiso 1 1 calc R . .
C4 C 0.9616(4) 0.8498(2) 0.19318(19) 0.0743(7) Uani 1 1 d . . .
H4 H 1.1156 0.8819 0.2132 0.089 Uiso 1 1 calc R . .
C5 C 0.8083(4) 0.7945(2) 0.25980(15) 0.0636(6) Uani 1 1 d . . .
H5 H 0.8588 0.7910 0.3247 0.076 Uiso 1 1 calc R . .
C6 C 0.5794(4) 0.7441(2) 0.23082(15) 0.0567(6) Uani 1 1 d . . .
C7 C 0.4235(4) 0.6809(2) 0.30061(15) 0.0630(6) Uani 1 1 d . . .
C8 C 0.2990(4) 0.6252(2) 0.35944(15) 0.0607(6) Uani 1 1 d . . .
C9 C 0.1484(4) 0.5611(2) 0.43064(15) 0.0536(5) Uani 1 1 d . . .
C10 C 0.2287(4) 0.55242(19) 0.52663(16) 0.0600(6) Uani 1 1 d . . .
H10 H 0.3831 0.5872 0.5450 0.072 Uiso 1 1 calc R . .
C11 C -0.0827(4) 0.5070(2) 0.40510(14) 0.0605(6) Uani 1 1 d . . .
H11 H -0.1393 0.5110 0.3410 0.073 Uiso 1 1 calc R . .
C12 C 0.5704(4) 0.3675(2) 0.18689(14) 0.0628(6) Uani 1 1 d . . .
H12 H 0.4549 0.4110 0.2000 0.075 Uiso 1 1 calc R . .
C13 C 0.7303(4) 0.4276(2) 0.12456(15) 0.0735(7) Uani 1 1 d . . .
H13 H 0.7220 0.5117 0.0954 0.088 Uiso 1 1 calc R . .
C14 C 0.9018(4) 0.3655(3) 0.10475(16) 0.0803(7) Uani 1 1 d . . .
H14 H 1.0115 0.4079 0.0634 0.096 Uiso 1 1 calc R . .
C15 C 0.9106(4) 0.2398(2) 0.14640(16) 0.0788(7) Uani 1 1 d . . .
H15 H 1.0253 0.1963 0.1321 0.095 Uiso 1 1 calc R . .
C16 C 0.7520(4) 0.1779(2) 0.20879(14) 0.0665(6) Uani 1 1 d . . .
H16 H 0.7597 0.0929 0.2366 0.080 Uiso 1 1 calc R . .
C17 C 0.5809(4) 0.2414(2) 0.23051(14) 0.0548(6) Uani 1 1 d . . .
C18 C 0.4225(4) 0.1793(2) 0.29980(15) 0.0605(6) Uani 1 1 d . . .
C19 C 0.2998(4) 0.1276(2) 0.36065(15) 0.0604(6) Uani 1 1 d . . .
C20 C 0.1492(4) 0.0641(2) 0.43183(14) 0.0530(5) Uani 1 1 d . . .
C21 C -0.0288(4) 0.1208(2) 0.45596(14) 0.0607(6) Uani 1 1 d . . .
H21 H -0.0491 0.2024 0.4265 0.073 Uiso 1 1 calc R . .
C22 C 0.1757(3) -0.0581(2) 0.47722(14) 0.0594(6) Uani 1 1 d . . .
H22 H 0.2943 -0.0976 0.4621 0.071 Uiso 1 1 calc R . .

loop_
_atom_site_aniso_label
_atom_site_aniso_U_11
_atom_site_aniso_U_22
_atom_site_aniso_U_33
_atom_site_aniso_U_23
_atom_site_aniso_U_13
_atom_site_aniso_U_12
C1 0.0754(18) 0.0792(16) 0.0631(16) -0.0022(14) 0.0043(14) 0.0229(14)
C2 0.110(2) 0.0920(19) 0.0556(16) 0.0071(14) 0.0136(17) 0.0334(18)
C3 0.097(2) 0.0652(16) 0.084(2) 0.0110(15) 0.0350(17) 0.0164(15)
C4 0.0728(18) 0.0587(14) 0.091(2) 0.0018(14) 0.0123(16) 0.0125(13)
C5 0.0707(17) 0.0551(13) 0.0638(15) 0.0024(12) 0.0039(14) 0.0133(12)
C6 0.0669(17) 0.0499(13) 0.0550(15) 0.0000(12) 0.0077(13) 0.0168(12)
C7 0.0724(17) 0.0565(14) 0.0626(15) 0.0015(13) 0.0096(14) 0.0194(12)
C8 0.0668(16) 0.0550(14) 0.0629(15) -0.0001(12) 0.0097(13) 0.0187(12)
C9 0.0609(16) 0.0463(12) 0.0562(15) 0.0021(11) 0.0087(12) 0.0170(11)
C10 0.0555(15) 0.0573(13) 0.0669(15) 0.0008(12) 0.0027(13) 0.0133(11)
C11 0.0639(17) 0.0624(13) 0.0547(14) 0.0009(12) -0.0009(13) 0.0158(12)
C12 0.0687(17) 0.0548(13) 0.0667(15) 0.0051(12) 0.0109(12) 0.0165(12)
C13 0.092(2) 0.0586(14) 0.0716(16) 0.0136(13) 0.0166(15) 0.0175(14)
C14 0.085(2) 0.0860(18) 0.0721(17) 0.0167(15) 0.0299(14) 0.0183(15)
C15 0.0834(19) 0.0853(17) 0.0781(17) 0.0160(15) 0.0272(15) 0.0343(15)
C16 0.0816(18) 0.0610(14) 0.0624(15) 0.0104(12) 0.0178(13) 0.0243(13)
C17 0.0637(16) 0.0497(13) 0.0490(13) -0.0002(11) 0.0064(11) 0.0094(11)
C18 0.0657(16) 0.0544(14) 0.0606(15) -0.0021(12) 0.0070(13) 0.0128(12)
C19 0.0639(16) 0.0558(14) 0.0607(15) -0.0009(12) 0.0088(13) 0.0116(12)
C20 0.0569(15) 0.0485(13) 0.0517(13) -0.0007(11) 0.0078(11) 0.0083(11)
C21 0.0714(16) 0.0508(13) 0.0626(15) 0.0060(11) 0.0108(12) 0.0181(12)
C22 0.0607(15) 0.0591(14) 0.0635(15) 0.0025(12) 0.0140(12) 0.0218(11)

loop_
_atom_type_symbol
_atom_type_description
_atom_type_scat_dispersion_real
_atom_type_scat_dispersion_imag
_atom_type_scat_source
C C 0.0033 0.0016 'International Tables Vol C Tables 4.2.6.8 and 6.1.1.4'
H H 0.0000 0.0000 'International Tables Vol C Tables 4.2.6.8 and 6.1.1.4'

loop_
_geom_angle_atom_site_label_1
_geom_angle_atom_site_label_2
_geom_angle_atom_site_label_3
_geom_angle
_geom_angle_site_symmetry_1
_geom_angle_site_symmetry_3
C2 C1 C6 119.8(2) . .
C2 C1 H1 120.1 . .
C6 C1 H1 120.1 . .
C3 C2 C1 120.2(2) . .
C3 C2 H2 119.9 . .
C1 C2 H2 119.9 . .
C4 C3 C2 120.1(2) . .
C4 C3 H3 120.0 . .
C2 C3 H3 120.0 . .
C3 C4 C5 120.4(2) . .
C3 C4 H4 119.8 . .
C5 C4 H4 119.8 . .
C4 C5 C6 120.4(2) . .
C4 C5 H5 119.8 . .
C6 C5 H5 119.8 . .
C5 C6 C1 119.1(2) . .
C5 C6 C7 119.6(2) . .
C1 C6 C7 121.3(2) . .
C8 C7 C6 177.6(2) . .
C7 C8 C9 178.7(2) . .
C10 C9 C11 118.36(19) . .
C10 C9 C8 121.1(2) . .
C11 C9 C8 120.6(2) . .
C11 C10 C9 120.8(2) 2_566 .
C11 C10 H10 119.6 2_566 .
C9 C10 H10 119.6 . .
C10 C11 C9 120.8(2) 2_566 .
C10 C11 H11 119.6 2_566 .
C9 C11 H11 119.6 . .
C13 C12 C17 120.0(2) . .
C13 C12 H12 120.0 . .
C17 C12 H12 120.0 . .
C14 C13 C12 120.8(2) . .
C14 C13 H13 119.6 . .
C12 C13 H13 119.6 . .
C13 C14 C15 119.4(2) . .
C13 C14 H14 120.3 . .
C15 C14 H14 120.3 . .
C16 C15 C14 120.7(2) . .
C16 C15 H15 119.7 . .
C14 C15 H15 119.7 . .
C15 C16 C17 120.3(2) . .
C15 C16 H16 119.9 . .
C17 C16 H16 119.9 . .
C16 C17 C12 118.90(19) . .
C16 C17 C18 119.8(2) . .
C12 C17 C18 121.3(2) . .
C19 C18 C17 176.7(2) . .
C18 C19 C20 178.7(2) . .
C21 C20 C22 118.33(18) . .
C21 C20 C19 121.0(2) . .
C22 C20 C19 120.6(2) . .
C22 C21 C20 120.88(19) 2_556 .
C22 C21 H21 119.6 2_556 .
C20 C21 H21 119.6 . .
C21 C22 C20 120.79(19) 2_556 .
C21 C22 H22 119.6 2_556 .
C20 C22 H22 119.6 . .

loop_
_geom_bond_atom_site_label_1
_geom_bond_atom_site_label_2
_geom_bond_distance
_geom_bond_site_symmetry_2
C1 C2 1.384(3) .
C1 C6 1.390(3) .
C1 H1 0.9300 .
C2 C3 1.375(3) .
C2 H2 0.9300 .
C3 C4 1.366(3) .
C3 H3 0.9300 .
C4 C5 1.375(3) .
C4 H4 0.9300 .
C5 C6 1.383(3) .
C5 H5 0.9300 .
C6 C7 1.436(3) .
C7 C8 1.193(2) .
C8 C9 1.434(3) .
C9 C10 1.389(2) .
C9 C11 1.390(3) .
C10 C11 1.375(3) 2_566
C10 H10 0.9300 .
C11 C10 1.375(3) 2_566
C11 H11 0.9300 .
C12 C13 1.371(3) .
C12 C17 1.392(2) .
C12 H12 0.9300 .
C13 C14 1.367(3) .
C13 H13 0.9300 .
C14 C15 1.374(3) .
C14 H14 0.9300 .
C15 C16 1.371(3) .
C15 H15 0.9300 .
C16 C17 1.380(3) .
C16 H16 0.9300 .
C17 C18 1.438(3) .
C18 C19 1.196(2) .
C19 C20 1.432(3) .
C20 C21 1.386(2) .
C20 C22 1.393(2) .
C21 C22 1.373(3) 2_556
C21 H21 0.9300 .
C22 C21 1.373(3) 2_556
C22 H22 0.9300 .

loop_
_geom_torsion_atom_site_label_1
_geom_torsion_atom_site_label_2
_geom_torsion_atom_site_label_3
_geom_torsion_atom_site_label_4
_geom_torsion
_geom_torsion_site_symmetry_1
_geom_torsion_site_symmetry_2
_geom_torsion_site_symmetry_3
_geom_torsion_site_symmetry_4
C6 C1 C2 C3 0.2(3) . . . .
C1 C2 C3 C4 -0.8(3) . . . .
C2 C3 C4 C5 0.1(3) . . . .
C3 C4 C5 C6 1.1(3) . . . .
C4 C5 C6 C1 -1.6(3) . . . .
C4 C5 C6 C7 177.13(18) . . . .
C2 C1 C6 C5 1.0(3) . . . .
C2 C1 C6 C7 -177.74(18) . . . .
C5 C6 C7 C8 -54(6) . . . .
C1 C6 C7 C8 125(5) . . . .
C6 C7 C8 C9 144(9) . . . .
C7 C8 C9 C10 -90(11) . . . .
C7 C8 C9 C11 90(11) . . . .
C11 C9 C10 C11 -0.7(3) . . . 2_566
C8 C9 C10 C11 178.86(17) . . . 2_566
C10 C9 C11 C10 0.7(3) . . . 2_566
C8 C9 C11 C10 -178.86(17) . . . 2_566
C17 C12 C13 C14 -0.3(3) . . . .
C12 C13 C14 C15 1.3(3) . . . .
C13 C14 C15 C16 -1.2(3) . . . .
C14 C15 C16 C17 0.0(3) . . . .
C15 C16 C17 C12 1.0(3) . . . .
C15 C16 C17 C18 -176.8(2) . . . .
C13 C12 C17 C16 -0.9(3) . . . .
C13 C12 C17 C18 176.9(2) . . . .
C16 C17 C18 C19 53(4) . . . .
C12 C17 C18 C19 -125(3) . . . .
C17 C18 C19 C20 -149(9) . . . .
C18 C19 C20 C21 -82(10) . . . .
C18 C19 C20 C22 97(10) . . . .
C22 C20 C21 C22 -0.1(3) . . . 2_556
C19 C20 C21 C22 178.68(19) . . . 2_556
C21 C20 C22 C21 0.1(3) . . . 2_556
C19 C20 C22 C21 -178.68(19) . . . 2_556
